data_7207655
loop_
_publ_author_name
'Rossi, Denise'
'Gelbrich, Thomas'
'Kahlenberg, Volker'
'Griesser, Ulrich J.'

_publ_section_title
;
 Supramolecular constructs and thermodynamic stability of four polymorphs
 and a co-crystal of pentobarbital (nembutal)
;
_journal_issue 7
_journal_name_full CrystEngComm
_journal_page_first 2494
_journal_paper_doi 10.1039/c2ce06659a
_journal_volume 14
_journal_year 2012
_chemical_formula_sum 'C11 H18 N2 O3'
_chemical_formula_weight 226.27
_chemical_name_common 'pentobarbital, nembutal'
_chemical_name_systematic
;

5-ethyl,5-(1-methylbutyl)barbituric acid
;
_space_group_IT_number 14
_symmetry_cell_setting monoclinic
_symmetry_space_group_name_Hall '-P 2ybc'
_symmetry_space_group_name_H-M 'P 1 21/c 1'
_atom_sites_solution_hydrogens geom
_atom_sites_solution_primary direct
_atom_sites_solution_secondary difmap
_audit_creation_method SHELXL-97
_cell_angle_alpha 90.00
_cell_angle_beta 104.762(6)
_cell_angle_gamma 90.00
_cell_formula_units_Z 4
_cell_length_a 14.5136(10)
_cell_length_b 6.8344(3)
_cell_length_c 12.4979(6)
_cell_measurement_reflns_used 1627
_cell_measurement_temperature 123(2)
_cell_measurement_theta_max 62.7308
_cell_measurement_theta_min 3.6607
_cell_volume 1198.77(12)
_computing_cell_refinement
;
CrysAlisPro, Oxford Diffraction Ltd.
;
_computing_data_collection
;
CrysAlisPro, Oxford Diffraction Ltd.
;
_computing_data_reduction
;
CrysAlisPro, Oxford Diffraction Ltd.
;
_computing_structure_refinement 'SHELXL-97 (Sheldrick, 1997)'
_computing_structure_solution 'SHELXS-97 (Sheldrick, 1990)'
_diffrn_ambient_temperature 123(2)
_diffrn_measured_fraction_theta_full 0.955
_diffrn_measured_fraction_theta_max 0.955
_diffrn_measurement_device_type 'Xcalibur, Ruby, Gemini ultra'
_diffrn_radiation_monochromator mirror
_diffrn_radiation_source 'Enhance Ultra (Cu) X-ray Source'
_diffrn_radiation_type 'Cu K\a'
_diffrn_radiation_wavelength 1.5418
_diffrn_reflns_av_R_equivalents 0.0538
_diffrn_reflns_av_sigmaI/netI 0.0677
_diffrn_reflns_limit_h_max 16
_diffrn_reflns_limit_h_min -15
_diffrn_reflns_limit_k_max 7
_diffrn_reflns_limit_k_min -6
_diffrn_reflns_limit_l_max 14
_diffrn_reflns_limit_l_min -12
_diffrn_reflns_number 4960
_diffrn_reflns_theta_full 62.69
_diffrn_reflns_theta_max 62.69
_diffrn_reflns_theta_min 7.21
_exptl_absorpt_coefficient_mu 0.754
_exptl_absorpt_correction_T_max 1.00000
_exptl_absorpt_correction_T_min 0.85416
_exptl_absorpt_correction_type multi-scan
_exptl_absorpt_process_details
;
CrysAlisPro, Oxford Diffraction Ltd.,
Empirical absorption correction using spherical harmonics,
implemented in SCALE3 ABSPACK scaling algorithm.
;
_exptl_crystal_colour colourless
_exptl_crystal_density_diffrn 1.254
_exptl_crystal_density_method 'not measured'
_exptl_crystal_description plate
_exptl_crystal_F_000 488
_exptl_crystal_size_max 0.36
_exptl_crystal_size_mid 0.35
_exptl_crystal_size_min 0.01
_refine_diff_density_max 0.245
_refine_diff_density_min -0.221
_refine_diff_density_rms 0.048
_refine_ls_extinction_method none
_refine_ls_goodness_of_fit_ref 1.106
_refine_ls_hydrogen_treatment mixed
_refine_ls_matrix_type full
_refine_ls_number_parameters 183
_refine_ls_number_reflns 1839
_refine_ls_number_restraints 20
_refine_ls_restrained_S_all 1.146
_refine_ls_R_factor_all 0.1035
_refine_ls_R_factor_gt 0.0640
_refine_ls_shift/su_max 0.000
_refine_ls_shift/su_mean 0.000
_refine_ls_structure_factor_coef Fsqd
_refine_ls_weighting_details 'calc w=1/[\s^2^(Fo^2^)+(0.0300P)^2^+0.7000P] where P=(Fo^2^+2Fc^2^)/3'
_refine_ls_weighting_scheme calc
_refine_ls_wR_factor_gt 0.1260
_refine_ls_wR_factor_ref 0.1332
_reflns_number_gt 1051
_reflns_number_total 1839
_reflns_threshold_expression >2sigma(I)
_cod_data_source_file c2ce06659a.txt
_cod_data_source_block Nbtl-IV
_cod_original_cell_volume 1198.77(11)
_cod_original_sg_symbol_H-M P21/c
_cod_database_code 7207655

loop_
_symmetry_equiv_pos_as_xyz
'x, y, z'
'-x, y+1/2, -z+1/2'
'-x, -y, -z'
'x, -y-1/2, z-1/2'

loop_
_atom_site_label
_atom_site_type_symbol
_atom_site_fract_x
_atom_site_fract_y
_atom_site_fract_z
_atom_site_U_iso_or_equiv
_atom_site_adp_type
_atom_site_occupancy
_atom_site_symmetry_multiplicity
_atom_site_calc_flag
_atom_site_refinement_flags
_atom_site_disorder_assembly
_atom_site_disorder_group
O2 O 0.5135(2) 0.2246(3) 0.73147(19) 0.0528(7) Uani 1 1 d . . .
O4 O 0.38297(19) 0.0449(3) 1.00731(17) 0.0472(7) Uani 1 1 d . . .
O6 O 0.2127(2) 0.4302(4) 0.70459(19) 0.0552(7) Uani 1 1 d . . .
N1 N 0.3609(2) 0.3203(4) 0.7186(2) 0.0429(8) Uani 1 1 d D . .
H1 H 0.358(2) 0.372(5) 0.6518(19) 0.051 Uiso 1 1 d D . .
N3 N 0.4457(2) 0.1407(4) 0.8697(2) 0.0449(8) Uani 1 1 d D . .
H3 H 0.4996(18) 0.084(5) 0.910(3) 0.054 Uiso 1 1 d D . .
C2 C 0.4450(3) 0.2285(5) 0.7696(3) 0.0397(9) Uani 1 1 d . . .
C4 C 0.3727(3) 0.1310(4) 0.9181(3) 0.0386(9) Uani 1 1 d . . .
C5 C 0.2783(3) 0.2294(4) 0.8630(2) 0.0401(9) Uani 1 1 d D A .
C6 C 0.2811(3) 0.3367(5) 0.7569(3) 0.0407(9) Uani 1 1 d . . .
C7 C 0.2590(3) 0.3840(5) 0.9454(3) 0.0482(10) Uani 1 1 d D . .
H7A H 0.2003 0.4568 0.9095 0.058 Uiso 1 1 calc R . .
H7B H 0.2475 0.3156 1.0106 0.058 Uiso 1 1 calc R . .
C8 C 0.3401(3) 0.5298(5) 0.9846(3) 0.0607(12) Uani 1 1 d D . .
H8A H 0.3972 0.4606 1.0261 0.073 Uiso 1 1 calc R . .
H8B H 0.3216 0.6278 1.0324 0.073 Uiso 1 1 calc R . .
H8C H 0.3537 0.5949 0.9204 0.073 Uiso 1 1 calc R . .
C9 C 0.2012(3) 0.0687(5) 0.8308(3) 0.0679(13) Uani 1 1 d D . .
H9 H 0.1450 0.1441 0.7874 0.081 Uiso 0.587(9) 1 calc PR A 1
H9' H 0.2175 -0.0158 0.8984 0.081 Uiso 0.413(9) 1 calc PR A 2
C10 C 0.2209(4) -0.0708(6) 0.7441(3) 0.0749(14) Uani 1 1 d D A .
H10A H 0.1724 -0.1738 0.7287 0.112 Uiso 1 1 calc R . .
H10B H 0.2840 -0.1299 0.7719 0.112 Uiso 1 1 calc R . .
H10C H 0.2190 0.0017 0.6760 0.112 Uiso 1 1 calc R . .
C11 C 0.1615(4) -0.0319(9) 0.9149(5) 0.050(2) Uani 0.587(9) 1 d PD A 1
H11A H 0.2087 -0.1297 0.9535 0.059 Uiso 0.587(9) 1 calc PR A 1
H11B H 0.1545 0.0663 0.9706 0.059 Uiso 0.587(9) 1 calc PR A 1
C12 C 0.0680(7) -0.133(2) 0.8737(9) 0.071(3) Uani 0.587(9) 1 d PD A 1
H12A H 0.0717 -0.2208 0.8119 0.085 Uiso 0.587(9) 1 calc PR A 1
H12B H 0.0182 -0.0342 0.8443 0.085 Uiso 0.587(9) 1 calc PR A 1
C13 C 0.0385(7) -0.2530(16) 0.9622(8) 0.083(3) Uani 0.587(9) 1 d PD A 1
H13A H 0.0866 -0.3538 0.9903 0.125 Uiso 0.587(9) 1 calc PR A 1
H13B H -0.0231 -0.3153 0.9301 0.125 Uiso 0.587(9) 1 calc PR A 1
H13C H 0.0332 -0.1669 1.0230 0.125 Uiso 0.587(9) 1 calc PR A 1
C11' C 0.1026(6) 0.1171(14) 0.8249(10) 0.077(4) Uani 0.413(9) 1 d PD A 2
H11C H 0.0791 0.2077 0.7621 0.093 Uiso 0.413(9) 1 calc PR A 2
H11D H 0.1002 0.1876 0.8934 0.093 Uiso 0.413(9) 1 calc PR A 2
C12' C 0.0353(7) -0.0573(19) 0.8110(15) 0.111(6) Uani 0.413(9) 1 d PD A 2
H12C H 0.0422 -0.1375 0.7475 0.133 Uiso 0.413(9) 1 calc PR A 2
H12D H -0.0313 -0.0101 0.7948 0.133 Uiso 0.413(9) 1 calc PR A 2
C13' C 0.0565(15) -0.183(3) 0.9151(18) 0.123(9) Uani 0.413(9) 1 d PD A 2
H13D H 0.1147 -0.2592 0.9198 0.184 Uiso 0.413(9) 1 calc PR A 2
H13E H 0.0031 -0.2724 0.9121 0.184 Uiso 0.413(9) 1 calc PR A 2
H13F H 0.0654 -0.0988 0.9803 0.184 Uiso 0.413(9) 1 calc PR A 2

loop_
_atom_site_aniso_label
_atom_site_aniso_U_11
_atom_site_aniso_U_22
_atom_site_aniso_U_33
_atom_site_aniso_U_23
_atom_site_aniso_U_13
_atom_site_aniso_U_12
O2 0.071(2) 0.0446(15) 0.0504(16) 0.0114(12) 0.0300(15) 0.0069(13)
O4 0.087(2) 0.0292(12) 0.0316(12) 0.0048(10) 0.0268(12) 0.0091(12)
O6 0.0674(19) 0.0532(16) 0.0444(15) 0.0100(13) 0.0132(14) 0.0079(15)
N1 0.065(2) 0.0362(16) 0.0302(15) 0.0090(12) 0.0173(16) 0.0017(15)
N3 0.070(2) 0.0375(16) 0.0332(16) 0.0106(13) 0.0242(16) 0.0144(15)
C2 0.060(3) 0.0319(18) 0.0321(19) 0.0029(15) 0.0213(19) 0.0002(18)
C4 0.068(3) 0.0243(16) 0.0285(17) 0.0018(14) 0.0210(18) 0.0044(16)
C5 0.062(3) 0.0293(17) 0.0328(18) -0.0008(14) 0.0198(17) 0.0022(17)
C6 0.059(3) 0.0314(19) 0.0327(19) -0.0021(15) 0.0143(19) -0.0020(18)
C7 0.077(3) 0.0359(19) 0.0361(19) -0.0012(15) 0.0225(19) 0.0135(18)
C8 0.109(4) 0.0281(19) 0.047(2) -0.0044(17) 0.024(2) 0.004(2)
C9 0.100(4) 0.050(2) 0.067(3) -0.015(2) 0.044(3) -0.031(3)
C10 0.112(4) 0.054(3) 0.070(3) -0.027(2) 0.044(3) -0.036(3)
C11 0.066(6) 0.040(4) 0.047(4) 0.010(3) 0.023(3) -0.004(3)
C12 0.051(7) 0.082(9) 0.084(8) 0.001(7) 0.026(6) -0.018(6)
C13 0.091(8) 0.081(8) 0.087(7) 0.010(6) 0.037(6) -0.004(6)
C11' 0.080(10) 0.071(8) 0.076(8) 0.010(6) 0.012(7) 0.005(7)
C12' 0.098(13) 0.080(10) 0.148(17) 0.050(10) 0.022(11) 0.012(10)
C13' 0.119(15) 0.082(16) 0.21(3) 0.038(15) 0.112(17) 0.016(11)

loop_
_atom_type_symbol
_atom_type_description
_atom_type_scat_dispersion_real
_atom_type_scat_dispersion_imag
_atom_type_scat_source
C C 0.0181 0.0091 'International Tables Vol C Tables 4.2.6.8 and 6.1.1.4'
H H 0.0000 0.0000 'International Tables Vol C Tables 4.2.6.8 and 6.1.1.4'
N N 0.0311 0.0180 'International Tables Vol C Tables 4.2.6.8 and 6.1.1.4'
O O 0.0492 0.0322 'International Tables Vol C Tables 4.2.6.8 and 6.1.1.4'

loop_
_geom_angle_atom_site_label_1
_geom_angle_atom_site_label_2
_geom_angle_atom_site_label_3
_geom_angle
C6 N1 C2 127.4(3)
C6 N1 H1 117(2)
C2 N1 H1 116(2)
C4 N3 C2 126.9(3)
C4 N3 H3 113(2)
C2 N3 H3 120(2)
O2 C2 N1 123.4(3)
O2 C2 N3 122.0(4)
N1 C2 N3 114.6(3)
O4 C4 N3 120.0(3)
O4 C4 C5 120.4(3)
N3 C4 C5 119.6(3)
C6 C5 C4 112.7(3)
C6 C5 C9 107.1(3)
C4 C5 C9 108.2(3)
C6 C5 C7 107.4(3)
C4 C5 C7 107.1(3)
C9 C5 C7 114.6(3)
O6 C6 N1 120.1(3)
O6 C6 C5 121.3(3)
N1 C6 C5 118.6(3)
C8 C7 C5 113.8(3)
C8 C7 H7A 108.8
C5 C7 H7A 108.8
C8 C7 H7B 108.8
C5 C7 H7B 108.8
H7A C7 H7B 107.7
C7 C8 H8A 109.5
C7 C8 H8B 109.5
H8A C8 H8B 109.5
C7 C8 H8C 109.5
H8A C8 H8C 109.5
H8B C8 H8C 109.5
C11' C9 C11 65.6(5)
C11' C9 C10 117.9(6)
C11 C9 C10 112.9(4)
C11' C9 C5 119.3(5)
C11 C9 C5 122.0(3)
C10 C9 C5 112.0(3)
C11' C9 H9 36.7
C11 C9 H9 102.2
C10 C9 H9 102.2
C5 C9 H9 102.2
C11' C9 H9' 101.1
C11 C9 H9' 35.8
C10 C9 H9' 101.1
C5 C9 H9' 101.1
H9 C9 H9' 137.7
C9 C10 H10A 109.5
C9 C10 H10B 109.5
H10A C10 H10B 109.5
C9 C10 H10C 109.5
H10A C10 H10C 109.5
H10B C10 H10C 109.5
C12 C11 C9 116.9(6)
C12 C11 H11A 108.1
C9 C11 H11A 108.1
C12 C11 H11B 108.1
C9 C11 H11B 108.1
H11A C11 H11B 107.3
C11 C12 C13 113.4(8)
C11 C12 H12A 108.9
C13 C12 H12A 108.9
C11 C12 H12B 108.9
C13 C12 H12B 108.9
H12A C12 H12B 107.7
C9 C11' C12' 115.0(7)
C9 C11' H11C 108.5
C12' C11' H11C 108.5
C9 C11' H11D 108.5
C12' C11' H11D 108.5
H11C C11' H11D 107.5
C11' C12' C13' 111.1(8)
C11' C12' H12C 109.4
C13' C12' H12C 109.4
C11' C12' H12D 109.4
C13' C12' H12D 109.4
H12C C12' H12D 108.0
C12' C13' H13D 109.5
C12' C13' H13E 109.5
H13D C13' H13E 109.5
C12' C13' H13F 109.5
H13D C13' H13F 109.5
H13E C13' H13F 109.5

loop_
_geom_bond_atom_site_label_1
_geom_bond_atom_site_label_2
_geom_bond_distance
O2 C2 1.207(4)
O4 C4 1.236(3)
O6 C6 1.221(4)
N1 C6 1.366(4)
N1 C2 1.376(5)
N1 H1 0.898(19)
N3 C4 1.349(4)
N3 C2 1.385(4)
N3 H3 0.906(19)
C4 C5 1.524(5)
C5 C6 1.524(4)
C5 C9 1.546(4)
C5 C7 1.550(4)
C7 C8 1.525(4)
C7 H7A 0.9900
C7 H7B 0.9900
C8 H8A 0.9800
C8 H8B 0.9800
C8 H8C 0.9800
C9 C11' 1.453(7)
C9 C11 1.489(5)
C9 C10 1.524(3)
C9 H9 1.0000
C9 H9' 1.0000
C10 H10A 0.9800
C10 H10B 0.9800
C10 H10C 0.9800
C11 C12 1.493(7)
C11 H11A 0.9900
C11 H11B 0.9900
C12 C13 1.521(7)
C12 H12A 0.9900
C12 H12B 0.9900
C13 H13A 0.9800
C13 H13B 0.9800
C13 H13C 0.9800
C11' C12' 1.523(8)
C11' H11C 0.9900
C11' H11D 0.9900
C12' C13' 1.525(8)
C12' H12C 0.9900
C12' H12D 0.9900
C13' H13D 0.9800
C13' H13E 0.9800
C13' H13F 0.9800

loop_
_geom_hbond_atom_site_label_D
_geom_hbond_atom_site_label_H
_geom_hbond_atom_site_label_A
_geom_hbond_distance_DH
_geom_hbond_distance_HA
_geom_hbond_distance_DA
_geom_hbond_angle_DHA
_geom_hbond_site_symmetry_A
N1 H1 O4 0.898(19) 2.01(2) 2.891(3) 166(3) 4_565
N3 H3 O4 0.906(19) 1.96(2) 2.865(4) 177(3) 3_657
